data_1555740
loop_
_publ_author_name
'Jakhar, Vineet Kumar'
'Barman, Milan Kr'
'Nembenna, Sharanappa'

_publ_section_title
;
 Aluminum Monohydride Catalyzed Selective Hydroboration of Carbonyl
 Compounds.
;
_journal_issue 18
_journal_name_full 'Organic letters'
_journal_page_first 4710
_journal_page_last 4713
_journal_paper_doi 10.1021/acs.orglett.6b02310
_journal_volume 18
_journal_year 2016
_chemical_formula_moiety 'C27 H44 Al N3'
_chemical_formula_sum 'C27 H44 Al N3'
_chemical_formula_weight 437.63
_space_group_crystal_system monoclinic
_space_group_IT_number 14
_space_group_name_Hall '-P 2ybc'
_space_group_name_H-M_alt 'P 1 21/c 1'
_atom_sites_solution_hydrogens mixed
_atom_sites_solution_primary direct
_audit_creation_date 2015-07-26
_audit_creation_method
;
Olex2 1.2-beta
(compiled 2015.01.26 svn.r3150 for OlexSys, GUI svn.r4998)
;
_cell_angle_alpha 90
_cell_angle_beta 98.731(4)
_cell_angle_gamma 90
_cell_formula_units_Z 4
_cell_length_a 12.2925(7)
_cell_length_b 12.5244(6)
_cell_length_c 16.9143(9)
_cell_measurement_reflns_used 3227
_cell_measurement_temperature 100
_cell_measurement_theta_max 19.73
_cell_measurement_theta_min 3.56
_cell_volume 2573.9(2)
_computing_cell_refinement 'SAINT v7.68A (Bruker, 2009)'
_computing_data_reduction 'SAINT v7.68A (Bruker, 2009)'
_computing_molecular_graphics 'Olex2 (Dolomanov et al., 2009)'
_computing_publication_material 'Olex2 (Dolomanov et al., 2009)'
_computing_structure_refinement 'ShelXL (Sheldrick, 2008)'
_computing_structure_solution 'SIR2004 (Burla et al., 2007)'
_diffrn_ambient_temperature 100
_diffrn_measured_fraction_theta_full 0.997
_diffrn_measured_fraction_theta_max 0.994
_diffrn_measurement_device_type 'Bruker APEX-II CCD'
_diffrn_measurement_method '\f and \w scans'
_diffrn_radiation_monochromator graphite
_diffrn_radiation_type MoK\a
_diffrn_radiation_wavelength 0.71073
_diffrn_reflns_av_R_equivalents 0.0914
_diffrn_reflns_av_unetI/netI 0.0584
_diffrn_reflns_Laue_measured_fraction_full 0.997
_diffrn_reflns_Laue_measured_fraction_max 0.994
_diffrn_reflns_limit_h_max 15
_diffrn_reflns_limit_h_min -15
_diffrn_reflns_limit_k_max 16
_diffrn_reflns_limit_k_min -16
_diffrn_reflns_limit_l_max 22
_diffrn_reflns_limit_l_min -21
_diffrn_reflns_number 39899
_diffrn_reflns_point_group_measured_fraction_full 0.997
_diffrn_reflns_point_group_measured_fraction_max 0.994
_diffrn_reflns_theta_full 25.242
_diffrn_reflns_theta_max 27.597
_diffrn_reflns_theta_min 3.353
_diffrn_standards_number 0
_exptl_absorpt_coefficient_mu 0.097
_exptl_absorpt_correction_T_max 0.7456
_exptl_absorpt_correction_T_min 0.6867
_exptl_absorpt_correction_type multi-scan
_exptl_absorpt_process_details
;
SADABS-2008/1 (Bruker,2008) was used for absorption correction.
wR2(int) was 0.1094 before and 0.0598 after correction.
The Ratio of minimum to maximum transmission is 0.9210.
The \l/2 correction factor is 0.0015.
;
_exptl_crystal_colour colourless
_exptl_crystal_colour_primary colourless
_exptl_crystal_density_diffrn 1.129
_exptl_crystal_description block
_exptl_crystal_F_000 960
_exptl_crystal_size_max 0.4
_exptl_crystal_size_mid 0.36
_exptl_crystal_size_min 0.22
_refine_diff_density_max 1.240
_refine_diff_density_min -0.796
_refine_diff_density_rms 0.080
_refine_ls_extinction_method none
_refine_ls_goodness_of_fit_ref 1.060
_refine_ls_hydrogen_treatment mixed
_refine_ls_matrix_type full
_refine_ls_number_parameters 300
_refine_ls_number_reflns 5923
_refine_ls_number_restraints 1
_refine_ls_restrained_S_all 1.060
_refine_ls_R_factor_all 0.1096
_refine_ls_R_factor_gt 0.0770
_refine_ls_shift/su_max 0.000
_refine_ls_shift/su_mean 0.000
_refine_ls_structure_factor_coef Fsqd
_refine_ls_weighting_details 'w=1/[\s^2^(Fo^2^)+(0.1245P)^2^+2.4458P] where P=(Fo^2^+2Fc^2^)/3'
_refine_ls_weighting_scheme calc
_refine_ls_wR_factor_gt 0.2107
_refine_ls_wR_factor_ref 0.2354
_reflns_Friedel_coverage 0.000
_reflns_number_gt 4139
_reflns_number_total 5923
_reflns_threshold_expression 'I > 2\s(I)'
_cod_data_source_file ol6b02310_si_002.cif
_cod_data_source_block sn_vj_103
_cod_database_code 1555740
_shelx_space_group_comment
;
The symmetry employed for this shelxl refinement is uniquely defined
by the following loop, which should always be used as a source of
symmetry information in preference to the above space-group names.
They are only intended as comments.
;
_olex2_refinement_description
;
1. Fixed Uiso
 At 1.2 times of:
  All C(H) groups, All C(H,H) groups
 At 1.5 times of:
  All C(H,H,H) groups
2. Restrained distances
 C16-H16
 0.99 with sigma of 0.002
3.a Secondary CH2 refined with riding coordinates:
 C12(H12A,H12B)
3.b Aromatic/amide H refined with riding coordinates:
 C3(H3), C8(H8), C22(H22), C26(H26)
3.c Idealised Me refined as rotating group:
 C1(H1A,H1B,H1C), C10(H10A,H10B,H10C), C11(H11A,H11B,H11C), C13(H13A,H13B,
 H13C), C14(H14A,H14B,H14C), C15(H15A,H15B,H15C), C17(H17A,H17B,H17C), C19(H19A,
 H19B,H19C), C20(H20A,H20B,H20C), C23(H23A,H23B,H23C), C24(H24A,H24B,H24C),
 C27(H27A,H27B,H27C)
;
_shelx_shelxl_version_number 2014/7
_olex2_submission_special_instructions 'No special instructions were received'

loop_
_space_group_symop_operation_xyz
'x, y, z'
'-x, y+1/2, -z+1/2'
'-x, -y, -z'
'x, -y-1/2, z-1/2'

loop_
_atom_site_label
_atom_site_type_symbol
_atom_site_fract_x
_atom_site_fract_y
_atom_site_fract_z
_atom_site_U_iso_or_equiv
_atom_site_adp_type
_atom_site_occupancy
_atom_site_site_symmetry_order
_atom_site_calc_flag
_atom_site_refinement_flags_posn
Al1 Al 0.69603(6) 0.65423(6) 0.05723(5) 0.0200(2) Uani 1 1 d .
N1 N 0.78572(18) 0.77014(18) 0.07169(13) 0.0219(5) Uani 1 1 d .
N2 N 0.79081(18) 0.57167(18) 0.12346(13) 0.0216(5) Uani 1 1 d .
N3 N 0.67618(19) 0.59311(19) -0.05567(13) 0.0231(5) Uani 1 1 d .
C1 C 0.6813(3) 1.2009(3) -0.0388(2) 0.0490(10) Uani 1 1 d .
H1A H 0.6069 1.2030 -0.0693 0.073 Uiso 1 1 calc GR
H1B H 0.7344 1.2245 -0.0729 0.073 Uiso 1 1 calc GR
H1C H 0.6852 1.2483 0.0076 0.073 Uiso 1 1 calc GR
C2 C 0.7083(3) 1.0880(2) -0.01061(19) 0.0344(7) Uani 1 1 d .
C3 C 0.6528(3) 1.0392(3) 0.0451(2) 0.0354(7) Uani 1 1 d .
H3 H 0.5952 1.0774 0.0641 0.042 Uiso 1 1 calc R
C4 C 0.6776(2) 0.9366(2) 0.07429(18) 0.0289(6) Uani 1 1 d .
C5 C 0.7619(2) 0.8776(2) 0.04651(17) 0.0239(6) Uani 1 1 d .
C6 C 0.7755(2) 0.4673(2) 0.15386(16) 0.0226(6) Uani 1 1 d .
C7 C 0.8328(2) 0.3782(2) 0.13101(17) 0.0247(6) Uani 1 1 d .
C8 C 0.8130(2) 0.2769(2) 0.16006(17) 0.0291(6) Uani 1 1 d .
H8 H 0.8523 0.2177 0.1437 0.035 Uiso 1 1 calc R
C9 C 0.7379(2) 0.2599(2) 0.21193(17) 0.0301(7) Uani 1 1 d .
C10 C 0.7195(3) 0.1509(3) 0.2455(2) 0.0407(8) Uani 1 1 d .
H10A H 0.7457 0.0960 0.2117 0.061 Uiso 1 1 calc GR
H10B H 0.6407 0.1405 0.2468 0.061 Uiso 1 1 calc GR
H10C H 0.7600 0.1454 0.2999 0.061 Uiso 1 1 calc GR
C11 C 0.6120(3) 0.8936(3) 0.1358(2) 0.0394(8) Uani 1 1 d .
H11A H 0.6472 0.9148 0.1893 0.059 Uiso 1 1 calc GR
H11B H 0.6092 0.8155 0.1323 0.059 Uiso 1 1 calc GR
H11C H 0.5371 0.9224 0.1256 0.059 Uiso 1 1 calc GR
C12 C 0.5801(3) 0.6419(3) -0.10836(18) 0.0314(7) Uani 1 1 d .
H12A H 0.5120 0.6238 -0.0865 0.038 Uiso 1 1 calc R
H12B H 0.5743 0.6094 -0.1622 0.038 Uiso 1 1 calc R
C13 C 0.5864(3) 0.7609(3) -0.1166(2) 0.0437(9) Uani 1 1 d .
H13A H 0.5213 0.7865 -0.1522 0.065 Uiso 1 1 calc GR
H13B H 0.6528 0.7798 -0.1391 0.065 Uiso 1 1 calc GR
H13C H 0.5893 0.7942 -0.0639 0.065 Uiso 1 1 calc GR
C14 C 0.6519(2) 0.4781(2) -0.04655(18) 0.0280(6) Uani 1 1 d .
H14A H 0.7151 0.4433 -0.0144 0.042 Uiso 1 1 calc GR
H14B H 0.6375 0.4445 -0.0994 0.042 Uiso 1 1 calc GR
H14C H 0.5869 0.4705 -0.0198 0.042 Uiso 1 1 calc GR
C15 C 0.7766(3) 0.6013(3) -0.09368(18) 0.0325(7) Uani 1 1 d .
H15A H 0.7904 0.6764 -0.1051 0.049 Uiso 1 1 calc GR
H15B H 0.7665 0.5605 -0.1437 0.049 Uiso 1 1 calc GR
H15C H 0.8395 0.5725 -0.0574 0.049 Uiso 1 1 calc GR
C16 C 0.8948(3) 0.6292(3) 0.1472(2) 0.0482(10) Uani 1 1 d D
C17 C 0.9666(4) 0.5875(3) 0.2187(3) 0.0648(13) Uani 1 1 d .
H17A H 0.9264 0.5882 0.2645 0.097 Uiso 1 1 calc GR
H17B H 1.0322 0.6326 0.2304 0.097 Uiso 1 1 calc GR
H17C H 0.9886 0.5142 0.2085 0.097 Uiso 1 1 calc GR
C18 C 0.8809(3) 0.7479(3) 0.1366(2) 0.0457(9) Uani 1 1 d .
C19 C 0.8468(4) 0.7898(4) 0.2190(3) 0.0689(13) Uani 1 1 d .
H19A H 0.8305 0.8663 0.2146 0.103 Uiso 1 1 calc GR
H19B H 0.9077 0.7776 0.2626 0.103 Uiso 1 1 calc GR
H19C H 0.7815 0.7511 0.2300 0.103 Uiso 1 1 calc GR
C20 C 0.9810(4) 0.8104(4) 0.1352(3) 0.088(2) Uani 1 1 d .
H20A H 1.0158 0.7886 0.0893 0.132 Uiso 1 1 calc GR
H20B H 1.0321 0.7980 0.1847 0.132 Uiso 1 1 calc GR
H20C H 0.9623 0.8864 0.1307 0.132 Uiso 1 1 calc GR
C21 C 0.6983(2) 0.4507(2) 0.20666(16) 0.0255(6) Uani 1 1 d .
C22 C 0.6813(2) 0.3483(2) 0.23383(17) 0.0291(6) Uani 1 1 d .
H22 H 0.6287 0.3384 0.2689 0.035 Uiso 1 1 calc R
C23 C 0.9162(3) 0.3872(3) 0.0746(2) 0.0336(7) Uani 1 1 d .
H23A H 0.8989 0.4494 0.0398 0.050 Uiso 1 1 calc GR
H23B H 0.9140 0.3225 0.0418 0.050 Uiso 1 1 calc GR
H23C H 0.9899 0.3956 0.1054 0.050 Uiso 1 1 calc GR
C24 C 0.6356(3) 0.5411(3) 0.2365(2) 0.0369(8) Uani 1 1 d .
H24A H 0.6860 0.6004 0.2530 0.055 Uiso 1 1 calc GR
H24B H 0.6019 0.5169 0.2822 0.055 Uiso 1 1 calc GR
H24C H 0.5780 0.5650 0.1937 0.055 Uiso 1 1 calc GR
C25 C 0.8173(2) 0.9261(2) -0.01189(17) 0.0276(6) Uani 1 1 d .
C26 C 0.7895(3) 1.0294(2) -0.03864(19) 0.0329(7) Uani 1 1 d .
H26 H 0.8280 1.0606 -0.0775 0.039 Uiso 1 1 calc R
C27 C 0.9046(3) 0.8690(3) -0.0493(2) 0.0385(8) Uani 1 1 d .
H27A H 0.9765 0.9012 -0.0305 0.058 Uiso 1 1 calc GR
H27B H 0.8881 0.8752 -0.1076 0.058 Uiso 1 1 calc GR
H27C H 0.9060 0.7934 -0.0341 0.058 Uiso 1 1 calc GR
H16 H 0.965(3) 0.616(6) 0.126(4) 0.14(3) Uiso 1 1 d D
H H 0.574(3) 0.658(3) 0.0590(19) 0.031(9) Uiso 1 1 d .

loop_
_atom_site_aniso_label
_atom_site_aniso_U_11
_atom_site_aniso_U_22
_atom_site_aniso_U_33
_atom_site_aniso_U_23
_atom_site_aniso_U_13
_atom_site_aniso_U_12
Al1 0.0209(4) 0.0169(4) 0.0224(4) 0.0001(3) 0.0045(3) -0.0015(3)
N1 0.0248(11) 0.0166(11) 0.0249(11) -0.0004(9) 0.0058(9) -0.0033(9)
N2 0.0227(11) 0.0178(12) 0.0238(11) 0.0005(9) 0.0018(9) -0.0043(9)
N3 0.0245(11) 0.0200(12) 0.0252(12) 0.0006(9) 0.0050(9) -0.0013(9)
C1 0.066(2) 0.0240(18) 0.050(2) 0.0005(15) -0.0117(18) 0.0057(17)
C2 0.0450(18) 0.0182(15) 0.0360(16) -0.0048(12) -0.0068(14) -0.0019(13)
C3 0.0350(16) 0.0233(16) 0.0461(19) -0.0112(14) 0.0009(14) 0.0047(13)
C4 0.0306(15) 0.0204(15) 0.0359(16) -0.0081(12) 0.0055(12) -0.0008(11)
C5 0.0283(14) 0.0160(13) 0.0276(14) -0.0048(11) 0.0056(11) -0.0032(11)
C6 0.0252(13) 0.0197(14) 0.0215(13) 0.0005(10) -0.0007(10) -0.0013(11)
C7 0.0235(13) 0.0219(14) 0.0272(14) 0.0030(11) -0.0012(11) 0.0012(11)
C8 0.0334(15) 0.0194(15) 0.0317(15) 0.0020(12) -0.0043(12) 0.0013(12)
C9 0.0345(15) 0.0232(15) 0.0288(15) 0.0066(12) -0.0075(12) -0.0071(12)
C10 0.049(2) 0.0284(18) 0.0410(18) 0.0128(14) -0.0036(15) -0.0079(15)
C11 0.0410(18) 0.0274(17) 0.055(2) -0.0127(15) 0.0260(16) -0.0041(14)
C12 0.0329(15) 0.0310(17) 0.0274(15) 0.0026(12) -0.0043(12) -0.0007(13)
C13 0.050(2) 0.0328(19) 0.0436(19) 0.0125(15) -0.0075(16) -0.0003(15)
C14 0.0336(15) 0.0194(15) 0.0307(15) -0.0019(11) 0.0038(12) -0.0027(11)
C15 0.0341(16) 0.0357(18) 0.0307(16) -0.0015(13) 0.0144(13) -0.0063(13)
C16 0.0341(18) 0.037(2) 0.065(2) 0.0213(17) -0.0198(17) -0.0158(15)
C17 0.056(2) 0.036(2) 0.088(3) 0.002(2) -0.034(2) -0.0070(18)
C18 0.0386(18) 0.0252(18) 0.067(2) 0.0055(16) -0.0136(16) -0.0088(14)
C19 0.079(3) 0.067(3) 0.059(3) -0.014(2) 0.005(2) 0.001(3)
C20 0.080(3) 0.070(3) 0.095(4) 0.046(3) -0.048(3) -0.050(3)
C21 0.0298(14) 0.0241(15) 0.0227(13) -0.0004(11) 0.0042(11) -0.0046(11)
C22 0.0321(15) 0.0314(17) 0.0236(14) 0.0063(12) 0.0034(11) -0.0090(12)
C23 0.0296(15) 0.0289(17) 0.0437(18) 0.0010(14) 0.0096(13) 0.0077(12)
C24 0.0503(19) 0.0298(17) 0.0364(17) -0.0041(13) 0.0258(15) -0.0045(14)
C25 0.0346(15) 0.0190(14) 0.0291(14) -0.0004(11) 0.0051(12) -0.0050(12)
C26 0.0426(17) 0.0227(16) 0.0315(15) 0.0009(12) -0.0006(13) -0.0102(13)
C27 0.0453(19) 0.0331(18) 0.0421(18) 0.0049(14) 0.0227(15) -0.0024(14)

loop_
_atom_type_symbol
_atom_type_description
_atom_type_scat_dispersion_real
_atom_type_scat_dispersion_imag
_atom_type_scat_source
C C 0.0033 0.0016 'International Tables Vol C Tables 4.2.6.8 and 6.1.1.4'
H H 0.0000 0.0000 'International Tables Vol C Tables 4.2.6.8 and 6.1.1.4'
N N 0.0061 0.0033 'International Tables Vol C Tables 4.2.6.8 and 6.1.1.4'
Al Al 0.0645 0.0514 'International Tables Vol C Tables 4.2.6.8 and 6.1.1.4'

loop_
_geom_angle_atom_site_label_1
_geom_angle_atom_site_label_2
_geom_angle_atom_site_label_3
_geom_angle
N1 Al1 N3 114.22(10)
N1 Al1 H 124.0(12)
N2 Al1 N1 93.02(10)
N2 Al1 N3 109.83(10)
N2 Al1 H 123.6(12)
N3 Al1 H 93.0(12)
C5 N1 Al1 128.29(18)
C5 N1 C18 119.6(2)
C18 N1 Al1 109.82(18)
C6 N2 Al1 129.62(18)
C6 N2 C16 120.5(2)
C16 N2 Al1 109.91(19)
C12 N3 Al1 112.09(18)
C14 N3 Al1 105.34(17)
C14 N3 C12 107.7(2)
C15 N3 Al1 113.08(18)
C15 N3 C12 110.4(2)
C15 N3 C14 107.9(2)
H1A C1 H1B 109.5
H1A C1 H1C 109.5
H1B C1 H1C 109.5
C2 C1 H1A 109.5
C2 C1 H1B 109.5
C2 C1 H1C 109.5
C3 C2 C1 121.2(3)
C26 C2 C1 121.6(3)
C26 C2 C3 117.2(3)
C2 C3 H3 118.5
C2 C3 C4 122.9(3)
C4 C3 H3 118.5
C3 C4 C5 119.8(3)
C3 C4 C11 117.6(3)
C5 C4 C11 122.6(3)
C4 C5 N1 121.5(3)
C4 C5 C25 117.5(3)
C25 C5 N1 120.8(2)
C7 C6 N2 122.0(2)
C7 C6 C21 118.0(3)
C21 C6 N2 120.0(2)
C6 C7 C23 122.2(3)
C8 C7 C6 120.2(3)
C8 C7 C23 117.6(3)
C7 C8 H8 118.9
C9 C8 C7 122.2(3)
C9 C8 H8 118.9
C8 C9 C10 122.1(3)
C8 C9 C22 117.1(3)
C22 C9 C10 120.8(3)
C9 C10 H10A 109.5
C9 C10 H10B 109.5
C9 C10 H10C 109.5
H10A C10 H10B 109.5
H10A C10 H10C 109.5
H10B C10 H10C 109.5
C4 C11 H11A 109.5
C4 C11 H11B 109.5
C4 C11 H11C 109.5
H11A C11 H11B 109.5
H11A C11 H11C 109.5
H11B C11 H11C 109.5
N3 C12 H12A 108.7
N3 C12 H12B 108.7
N3 C12 C13 114.4(3)
H12A C12 H12B 107.6
C13 C12 H12A 108.7
C13 C12 H12B 108.7
C12 C13 H13A 109.5
C12 C13 H13B 109.5
C12 C13 H13C 109.5
H13A C13 H13B 109.5
H13A C13 H13C 109.5
H13B C13 H13C 109.5
N3 C14 H14A 109.5
N3 C14 H14B 109.5
N3 C14 H14C 109.5
H14A C14 H14B 109.5
H14A C14 H14C 109.5
H14B C14 H14C 109.5
N3 C15 H15A 109.5
N3 C15 H15B 109.5
N3 C15 H15C 109.5
H15A C15 H15B 109.5
H15A C15 H15C 109.5
H15B C15 H15C 109.5
N2 C16 C17 115.9(3)
N2 C16 C18 111.9(3)
N2 C16 H16 126(4)
C17 C16 C18 119.3(3)
C17 C16 H16 78(4)
C18 C16 H16 102(4)
C16 C17 H17A 109.5
C16 C17 H17B 109.5
C16 C17 H17C 109.5
H17A C17 H17B 109.5
H17A C17 H17C 109.5
H17B C17 H17C 109.5
N1 C18 C19 107.2(3)
C16 C18 N1 109.4(3)
C16 C18 C19 105.0(4)
C20 C18 N1 116.9(3)
C20 C18 C16 116.8(4)
C20 C18 C19 99.8(4)
C18 C19 H19A 109.5
C18 C19 H19B 109.5
C18 C19 H19C 109.5
H19A C19 H19B 109.5
H19A C19 H19C 109.5
H19B C19 H19C 109.5
C18 C20 H20A 109.5
C18 C20 H20B 109.5
C18 C20 H20C 109.5
H20A C20 H20B 109.5
H20A C20 H20C 109.5
H20B C20 H20C 109.5
C6 C21 C24 122.0(3)
C22 C21 C6 119.6(3)
C22 C21 C24 118.4(3)
C9 C22 C21 122.9(3)
C9 C22 H22 118.6
C21 C22 H22 118.6
C7 C23 H23A 109.5
C7 C23 H23B 109.5
C7 C23 H23C 109.5
H23A C23 H23B 109.5
H23A C23 H23C 109.5
H23B C23 H23C 109.5
C21 C24 H24A 109.5
C21 C24 H24B 109.5
C21 C24 H24C 109.5
H24A C24 H24B 109.5
H24A C24 H24C 109.5
H24B C24 H24C 109.5
C5 C25 C27 122.5(3)
C26 C25 C5 120.2(3)
C26 C25 C27 117.3(3)
C2 C26 C25 122.4(3)
C2 C26 H26 118.8
C25 C26 H26 118.8
C25 C27 H27A 109.5
C25 C27 H27B 109.5
C25 C27 H27C 109.5
H27A C27 H27B 109.5
H27A C27 H27C 109.5
H27B C27 H27C 109.5

loop_
_geom_bond_atom_site_label_1
_geom_bond_atom_site_label_2
_geom_bond_distance
Al1 N1 1.817(2)
Al1 N2 1.813(2)
Al1 N3 2.037(2)
Al1 H 1.51(3)
N1 C5 1.428(4)
N1 C18 1.504(4)
N2 C6 1.427(3)
N2 C16 1.469(4)
N3 C12 1.498(4)
N3 C14 1.484(4)
N3 C15 1.480(4)
C1 H1A 0.9800
C1 H1B 0.9800
C1 H1C 0.9800
C1 C2 1.513(4)
C2 C3 1.386(5)
C2 C26 1.379(5)
C3 H3 0.9500
C3 C4 1.394(4)
C4 C5 1.410(4)
C4 C11 1.508(4)
C5 C25 1.419(4)
C6 C7 1.405(4)
C6 C21 1.414(4)
C7 C8 1.395(4)
C7 C23 1.507(4)
C8 H8 0.9500
C8 C9 1.383(4)
C9 C10 1.508(4)
C9 C22 1.387(4)
C10 H10A 0.9800
C10 H10B 0.9800
C10 H10C 0.9800
C11 H11A 0.9800
C11 H11B 0.9800
C11 H11C 0.9800
C12 H12A 0.9900
C12 H12B 0.9900
C12 C13 1.501(5)
C13 H13A 0.9800
C13 H13B 0.9800
C13 H13C 0.9800
C14 H14A 0.9800
C14 H14B 0.9800
C14 H14C 0.9800
C15 H15A 0.9800
C15 H15B 0.9800
C15 H15C 0.9800
C16 C17 1.479(5)
C16 C18 1.504(5)
C16 H16 0.990(2)
C17 H17A 0.9800
C17 H17B 0.9800
C17 H17C 0.9800
C18 C19 1.603(6)
C18 C20 1.461(5)
C19 H19A 0.9800
C19 H19B 0.9800
C19 H19C 0.9800
C20 H20A 0.9800
C20 H20B 0.9800
C20 H20C 0.9800
C21 C22 1.389(4)
C21 C24 1.499(4)
C22 H22 0.9500
C23 H23A 0.9800
C23 H23B 0.9800
C23 H23C 0.9800
C24 H24A 0.9800
C24 H24B 0.9800
C24 H24C 0.9800
C25 C26 1.396(4)
C25 C27 1.507(4)
C26 H26 0.9500
C27 H27A 0.9800
C27 H27B 0.9800
C27 H27C 0.9800

loop_
_geom_torsion_atom_site_label_1
_geom_torsion_atom_site_label_2
_geom_torsion_atom_site_label_3
_geom_torsion_atom_site_label_4
_geom_torsion
Al1 N1 C5 C4 61.3(3)
Al1 N1 C5 C25 -114.2(3)
Al1 N1 C18 C16 20.5(4)
Al1 N1 C18 C19 -92.9(3)
Al1 N1 C18 C20 156.2(4)
Al1 N2 C6 C7 112.3(3)
Al1 N2 C6 C21 -65.7(3)
Al1 N2 C16 C17 162.2(3)
Al1 N2 C16 C18 20.7(4)
Al1 N3 C12 C13 58.4(3)
N1 Al1 N2 C6 171.1(2)
N1 Al1 N2 C16 -7.2(3)
N1 C5 C25 C26 177.0(2)
N1 C5 C25 C27 -1.1(4)
N2 Al1 N1 C5 -170.4(2)
N2 Al1 N1 C18 -7.8(2)
N2 C6 C7 C8 -177.9(2)
N2 C6 C7 C23 1.6(4)
N2 C6 C21 C22 177.9(2)
N2 C6 C21 C24 -3.9(4)
N2 C16 C18 N1 -26.7(5)
N2 C16 C18 C19 88.1(4)
N2 C16 C18 C20 -162.5(4)
N3 Al1 N1 C5 76.3(2)
N3 Al1 N1 C18 -121.2(2)
N3 Al1 N2 C6 -71.8(2)
N3 Al1 N2 C16 109.9(2)
C1 C2 C3 C4 -177.9(3)
C1 C2 C26 C25 178.4(3)
C2 C3 C4 C5 -0.6(5)
C2 C3 C4 C11 179.0(3)
C3 C2 C26 C25 -1.1(4)
C3 C4 C5 N1 -176.5(3)
C3 C4 C5 C25 -0.9(4)
C4 C5 C25 C26 1.4(4)
C4 C5 C25 C27 -176.8(3)
C5 N1 C18 C16 -175.2(3)
C5 N1 C18 C19 71.4(4)
C5 N1 C18 C20 -39.5(5)
C5 C25 C26 C2 -0.4(4)
C6 N2 C16 C17 -16.3(5)
C6 N2 C16 C18 -157.8(3)
C6 C7 C8 C9 -0.3(4)
C6 C21 C22 C9 0.5(4)
C7 C6 C21 C22 -0.2(4)
C7 C6 C21 C24 178.1(3)
C7 C8 C9 C10 -177.8(3)
C7 C8 C9 C22 0.6(4)
C8 C9 C22 C21 -0.7(4)
C10 C9 C22 C21 177.7(3)
C11 C4 C5 N1 3.9(4)
C11 C4 C5 C25 179.5(3)
C14 N3 C12 C13 173.9(3)
C15 N3 C12 C13 -68.6(3)
C16 N2 C6 C7 -69.6(4)
C16 N2 C6 C21 112.5(3)
C17 C16 C18 N1 -166.8(4)
C17 C16 C18 C19 -52.0(5)
C17 C16 C18 C20 57.5(6)
C18 N1 C5 C4 -99.8(3)
C18 N1 C5 C25 84.7(4)
C21 C6 C7 C8 0.1(4)
C21 C6 C7 C23 179.6(3)
C23 C7 C8 C9 -179.8(3)
C24 C21 C22 C9 -177.8(3)
C26 C2 C3 C4 1.6(5)
C27 C25 C26 C2 177.8(3)
